data_7003068
loop_
_publ_author_name
'Alley, Kerwyn G.'
'Mukherjee, Arindam'
'Cl\'erac, Rodolphe'
'Boskovic, Colette'

_publ_section_title
;
 A new family of octanuclear Cu4Ln4 (Ln = Gd, Tb and Dy) spin clusters
;
_journal_issue 1
_journal_name_full 'Dalton Transactions'
_journal_page_first 59
_journal_paper_doi 10.1039/b710755b
_journal_year 2008
_chemical_formula_moiety 'C56 H120 Cu4 N8 O42 Gd4'
_chemical_formula_sum 'C56 H120 Cu4 Gd4 N8 O42'
_chemical_formula_weight 2460.76
_chemical_name_systematic
;
?
;
_space_group_IT_number 2
_symmetry_cell_setting triclinic
_symmetry_space_group_name_Hall '-P 1'
_symmetry_space_group_name_H-M 'P -1'
_atom_sites_solution_hydrogens geom
_atom_sites_solution_primary direct
_atom_sites_solution_secondary difmap
_audit_creation_method SHELXL-97
_cell_angle_alpha 72.9420(10)
_cell_angle_beta 87.7230(10)
_cell_angle_gamma 69.7530(10)
_cell_formula_units_Z 1
_cell_length_a 10.9922(5)
_cell_length_b 14.6055(7)
_cell_length_c 15.0253(7)
_cell_measurement_reflns_used 6723
_cell_measurement_temperature 130(2)
_cell_measurement_theta_max 27.49
_cell_measurement_theta_min 2.3
_cell_volume 2158.50(18)
_computing_cell_refinement 'Bruker SMART'
_computing_data_collection 'Bruker SMART'
_computing_data_reduction 'Bruker SAINT'
_computing_molecular_graphics 'Ortep-3 for Windows (Farrugia, 1997)'
_computing_publication_material 'WinGX publication routines (Farrugia, 1999)'
_computing_structure_refinement 'SHELXL-97 (Sheldrick, 1997)'
_computing_structure_solution 'SHELXS-86 (Sheldrick, 1986)'
_diffrn_ambient_temperature 130(2)
_diffrn_detector_area_resol_mean 0.3
_diffrn_measured_fraction_theta_full 0.955
_diffrn_measured_fraction_theta_max 0.955
_diffrn_measurement_device_type 'CCD area detector'
_diffrn_measurement_method 'phi and omega scans'
_diffrn_radiation_monochromator graphite
_diffrn_radiation_source 'fine-focus sealed tube'
_diffrn_radiation_type MoK\a
_diffrn_radiation_wavelength 0.71073
_diffrn_reflns_av_R_equivalents 0.0190
_diffrn_reflns_av_sigmaI/netI 0.0412
_diffrn_reflns_limit_h_max 14
_diffrn_reflns_limit_h_min -12
_diffrn_reflns_limit_k_max 14
_diffrn_reflns_limit_k_min -18
_diffrn_reflns_limit_l_max 19
_diffrn_reflns_limit_l_min -19
_diffrn_reflns_number 13745
_diffrn_reflns_theta_full 27.50
_diffrn_reflns_theta_max 27.50
_diffrn_reflns_theta_min 1.42
_exptl_absorpt_coefficient_mu 4.084
_exptl_absorpt_correction_T_max 0.807
_exptl_absorpt_correction_T_min 0.492
_exptl_absorpt_correction_type empirical
_exptl_absorpt_process_details 'SADABS (Sheldrick 1997)'
_exptl_crystal_colour violet
_exptl_crystal_density_diffrn 1.893
_exptl_crystal_density_meas ?
_exptl_crystal_density_method .
_exptl_crystal_description cuboid
_exptl_crystal_F_000 1220
_exptl_crystal_size_max 0.22
_exptl_crystal_size_mid 0.17
_exptl_crystal_size_min 0.07
_refine_diff_density_max 1.543
_refine_diff_density_min -1.408
_refine_diff_density_rms 0.159
_refine_ls_extinction_method none
_refine_ls_goodness_of_fit_ref 1.240
_refine_ls_hydrogen_treatment constr
_refine_ls_matrix_type full
_refine_ls_number_parameters 514
_refine_ls_number_reflns 9466
_refine_ls_number_restraints 0
_refine_ls_restrained_S_all 1.240
_refine_ls_R_factor_all 0.0522
_refine_ls_R_factor_gt 0.0498
_refine_ls_shift/su_max 0.004
_refine_ls_shift/su_mean 0.000
_refine_ls_structure_factor_coef Fsqd
_refine_ls_weighting_details 'calc w=1/[\s^2^(Fo^2^)+(0.0210P)^2^+13.2228P] where P=(Fo^2^+2Fc^2^)/3'
_refine_ls_weighting_scheme calc
_refine_ls_wR_factor_gt 0.0988
_refine_ls_wR_factor_ref 0.1000
_reflns_number_gt 9130
_reflns_number_total 9466
_reflns_threshold_expression >2sigma(I)
_cod_data_source_file b710755b.txt
_cod_data_source_block '[Cu4Gd4(OAc)12(ampdH)8(H2O)2]'
_cod_original_cell_volume 2158.50(17)
_cod_database_code 7003068

loop_
_symmetry_equiv_pos_as_xyz
'x, y, z'
'-x, -y, -z'

loop_
_atom_site_label
_atom_site_type_symbol
_atom_site_fract_x
_atom_site_fract_y
_atom_site_fract_z
_atom_site_U_iso_or_equiv
_atom_site_adp_type
_atom_site_occupancy
_atom_site_symmetry_multiplicity
_atom_site_calc_flag
_atom_site_refinement_flags
_atom_site_disorder_assembly
_atom_site_disorder_group
Gd1 Gd 0.96265(3) 0.65583(2) 0.115951(19) 0.01532(8) Uani 1 1 d . . .
Gd2 Gd 0.57994(3) 0.87569(2) 0.463384(19) 0.01562(8) Uani 1 1 d . . .
Cu1 Cu 1.13746(7) 0.43389(5) 0.26977(5) 0.01735(15) Uani 1 1 d . . .
Cu2 Cu 0.74402(7) 0.83275(5) 0.18988(5) 0.01433(14) Uani 1 1 d . . .
N1 N 1.3172(5) 0.3953(4) 0.3226(3) 0.0187(10) Uani 1 1 d . . .
H11 H 1.3177 0.3846 0.3861 0.022 Uiso 1 1 calc R . .
H12 H 1.3702 0.3361 0.3114 0.022 Uiso 1 1 calc R . .
N2 N 1.1054(5) 0.3026(4) 0.3054(4) 0.0211(11) Uani 1 1 d . . .
H21 H 1.1396 0.2667 0.2637 0.025 Uiso 1 1 calc R . .
H22 H 1.1432 0.2630 0.3640 0.025 Uiso 1 1 calc R . .
N3 N 0.7536(5) 0.9642(4) 0.1938(4) 0.0285(13) Uani 1 1 d . . .
H31 H 0.6987 1.0169 0.1470 0.034 Uiso 1 1 calc R . .
H32 H 0.7275 0.9747 0.2500 0.034 Uiso 1 1 calc R . .
N4 N 0.5504(5) 0.8678(4) 0.1719(4) 0.0205(11) Uani 1 1 d . . .
H41 H 0.5132 0.8653 0.2281 0.025 Uiso 1 1 calc R . .
H42 H 0.5130 0.9327 0.1317 0.025 Uiso 1 1 calc R . .
O1 O 1.1369(4) 0.5703(3) 0.2295(3) 0.0193(9) Uani 1 1 d . . .
O2 O 1.5860(5) 0.3859(4) 0.3485(4) 0.0501(16) Uani 1 1 d . . .
H2 H 1.6453 0.3861 0.3818 0.075 Uiso 1 1 calc R . .
O3 O 0.9679(4) 0.4942(3) 0.2109(3) 0.0239(10) Uani 1 1 d . . .
O4 O 0.9511(9) 0.2585(7) 0.4722(7) 0.038(2) Uiso 0.55 1 d P . .
O4A O 0.7896(16) 0.2647(13) 0.2819(11) 0.035(4) Uiso 0.30 1 d P . .
O4B O 0.795(3) 0.423(3) 0.389(2) 0.036(8) Uiso 0.15 1 d P . .
O5 O 1.1272(4) 0.5840(3) 0.0163(3) 0.0249(10) Uani 1 1 d . . .
O6 O 1.1481(4) 0.7194(4) 0.0411(3) 0.0271(10) Uani 1 1 d . . .
O7 O 0.8189(5) 0.7468(4) -0.1368(3) 0.0396(13) Uani 1 1 d . . .
O8 O 0.8683(4) 0.7966(3) -0.0219(3) 0.0253(10) Uani 1 1 d . . .
O9 O 0.8447(4) 0.5973(3) 0.0211(3) 0.0268(10) Uani 1 1 d . . .
O10 O 0.9291(4) 0.7915(3) 0.1775(3) 0.0210(9) Uani 1 1 d . . .
O11 O 0.8020(5) 1.1057(4) 0.0410(4) 0.0379(12) Uani 1 1 d . . .
O12 O 0.7596(4) 0.7051(3) 0.1719(3) 0.0174(8) Uani 1 1 d . . .
O13 O 0.4430(5) 0.9194(4) -0.0170(4) 0.0421(13) Uani 1 1 d . . .
H13 H 0.3695 0.9142 -0.0074 0.063 Uiso 1 1 calc R . .
O14 O 0.7230(4) 0.7990(3) 0.3550(3) 0.0250(10) Uani 1 1 d . . .
O15 O 0.7503(5) 0.7044(3) 0.5003(3) 0.0285(10) Uani 1 1 d . . .
O16 O 0.4622(5) 0.7549(4) 0.5082(4) 0.0329(11) Uani 1 1 d . . .
O17 O 0.4363(5) 0.8450(4) 0.3613(3) 0.0330(11) Uani 1 1 d . . .
O18 O 0.7925(5) 0.8886(4) 0.4975(4) 0.0364(12) Uani 1 1 d . . .
O19 O 0.3775(4) 0.9850(3) 0.4876(3) 0.0184(8) Uani 1 1 d . . .
O20 O 0.5439(4) 1.0223(3) 0.3319(3) 0.0215(9) Uani 1 1 d . . .
O21 O 0.5761(4) 0.8375(3) 0.6292(3) 0.0206(9) Uani 1 1 d . . .
C1 C 1.2468(6) 0.5782(5) 0.2678(5) 0.0231(13) Uani 1 1 d . . .
H1C H 1.2290 0.5887 0.3298 0.028 Uiso 1 1 calc R . .
H1D H 1.2658 0.6377 0.2268 0.028 Uiso 1 1 calc R . .
C2 C 1.3644(6) 0.4803(5) 0.2773(5) 0.0265(14) Uani 1 1 d . . .
C3 C 1.4760(7) 0.4767(6) 0.3378(6) 0.0373(18) Uani 1 1 d . . .
H3C H 1.5016 0.5370 0.3087 0.045 Uiso 1 1 calc R . .
H3D H 1.4458 0.4803 0.4001 0.045 Uiso 1 1 calc R . .
C4 C 1.4094(7) 0.4718(6) 0.1819(5) 0.0367(18) Uani 1 1 d . . .
H4C H 1.4841 0.4085 0.1898 0.055 Uiso 1 1 calc R . .
H4D H 1.4348 0.5305 0.1494 0.055 Uiso 1 1 calc R . .
H4E H 1.3385 0.4709 0.1451 0.055 Uiso 1 1 calc R . .
C5 C 0.9075(6) 0.4228(5) 0.2163(4) 0.0229(13) Uani 1 1 d . . .
H5A H 0.9228 0.3996 0.1598 0.027 Uiso 1 1 calc R . .
H5B H 0.8125 0.4554 0.2186 0.027 Uiso 1 1 calc R . .
C6 C 0.9609(6) 0.3297(5) 0.3040(4) 0.0229(13) Uani 1 1 d . . .
C7 C 0.9152(7) 0.3592(7) 0.3926(5) 0.042(2) Uani 1 1 d . . .
C8 C 0.9232(7) 0.2402(6) 0.2961(6) 0.041(2) Uani 1 1 d . . .
C9 C 1.1848(6) 0.6478(5) 0.0043(5) 0.0260(14) Uani 1 1 d . . .
C10 C 1.2992(7) 0.6383(6) -0.0560(5) 0.0346(17) Uani 1 1 d . . .
H10A H 1.3155 0.5792 -0.0791 0.052 Uiso 1 1 calc R . .
H10B H 1.3764 0.6290 -0.0191 0.052 Uiso 1 1 calc R . .
H10C H 1.2800 0.7004 -0.1091 0.052 Uiso 1 1 calc R . .
C11 C 0.8222(6) 0.8143(5) -0.1022(4) 0.0236(13) Uani 1 1 d . . .
C12 C 0.7636(8) 0.9245(6) -0.1614(5) 0.0428(19) Uani 1 1 d . . .
H12A H 0.7313 0.9272 -0.2224 0.064 Uiso 1 1 calc R . .
H12B H 0.8300 0.9565 -0.1701 0.064 Uiso 1 1 calc R . .
H12C H 0.6915 0.9613 -0.1302 0.064 Uiso 1 1 calc R . .
C13A C 0.9867(13) 0.8469(10) 0.2123(9) 0.018(3) Uiso 0.45 1 d P . .
C13 C 0.9559(11) 0.8861(9) 0.1308(8) 0.021(2) Uiso 0.55 1 d P . .
C14 C 0.8899(6) 0.9629(5) 0.1819(4) 0.0185(12) Uani 1 1 d . . .
C15A C 0.8941(13) 1.0040(11) 0.0766(10) 0.022(3) Uiso 0.45 1 d P . .
C15 C 0.8871(11) 1.0726(9) 0.1245(8) 0.023(2) Uiso 0.55 1 d P . .
C16 C 0.9453(12) 0.9361(10) 0.2792(9) 0.029(3) Uiso 0.55 1 d P . .
C16A C 0.9360(16) 1.0190(13) 0.2382(12) 0.036(4) Uiso 0.45 1 d P . .
C17 C 0.6399(6) 0.6898(5) 0.1759(4) 0.0209(13) Uani 1 1 d . . .
H17A H 0.6241 0.6606 0.2418 0.025 Uiso 1 1 calc R . .
H17B H 0.6423 0.6406 0.1419 0.025 Uiso 1 1 calc R . .
C18 C 0.5298(6) 0.7911(5) 0.1325(4) 0.0208(12) Uani 1 1 d . . .
C19 C 0.5402(6) 0.8253(5) 0.0275(4) 0.0268(14) Uani 1 1 d . . .
H19A H 0.6265 0.8314 0.0147 0.032 Uiso 1 1 calc R . .
H19B H 0.5334 0.7725 0.0011 0.032 Uiso 1 1 calc R . .
C20 C 0.3983(6) 0.7797(6) 0.1556(5) 0.0288(15) Uani 1 1 d . . .
H20A H 0.3939 0.7577 0.2234 0.043 Uiso 1 1 calc R . .
H20B H 0.3880 0.7285 0.1294 0.043 Uiso 1 1 calc R . .
H20C H 0.3287 0.8455 0.1286 0.043 Uiso 1 1 calc R . .
C21 C 0.7825(6) 0.7168(5) 0.4180(4) 0.0208(13) Uani 1 1 d . . .
C22 C 0.8930(7) 0.6350(5) 0.3936(5) 0.0344(17) Uani 1 1 d . . .
H22A H 0.9046 0.6570 0.3267 0.052 Uiso 1 1 calc R . .
H22B H 0.8736 0.5717 0.4092 0.052 Uiso 1 1 calc R . .
H22C H 0.9729 0.6229 0.4290 0.052 Uiso 1 1 calc R . .
C23 C 0.4101(7) 0.7796(5) 0.4272(5) 0.0285(15) Uani 1 1 d . . .
C24 C 0.3146(8) 0.7327(7) 0.4120(6) 0.044(2) Uani 1 1 d . . .
H24A H 0.3068 0.6839 0.4707 0.067 Uiso 1 1 calc R . .
H24B H 0.3446 0.6969 0.3649 0.067 Uiso 1 1 calc R . .
H24C H 0.2297 0.7864 0.3903 0.067 Uiso 1 1 calc R . .
C25 C 0.7449(6) 0.9718(5) 0.5153(5) 0.0252(14) Uani 1 1 d . . .
C26 C 0.8296(7) 1.0218(6) 0.5423(7) 0.047(2) Uani 1 1 d . . .
H26A H 0.7751 1.0860 0.5534 0.070 Uiso 1 1 calc R . .
H26B H 0.8858 1.0361 0.4918 0.070 Uiso 1 1 calc R . .
H26C H 0.8833 0.9761 0.5993 0.070 Uiso 1 1 calc R . .
C27 C 0.5135(6) 0.8829(5) 0.6857(4) 0.0204(12) Uani 1 1 d . . .
C28 C 0.5056(7) 0.8148(5) 0.7820(4) 0.0316(16) Uani 1 1 d . . .
H28A H 0.5540 0.7433 0.7859 0.047 Uiso 1 1 calc R . .
H28B H 0.4144 0.8236 0.7935 0.047 Uiso 1 1 calc R . .
H28C H 0.5433 0.8336 0.8290 0.047 Uiso 1 1 calc R . .

loop_
_atom_site_aniso_label
_atom_site_aniso_U_11
_atom_site_aniso_U_22
_atom_site_aniso_U_33
_atom_site_aniso_U_23
_atom_site_aniso_U_13
_atom_site_aniso_U_12
Gd1 0.01593(14) 0.01209(14) 0.01826(14) -0.00610(11) 0.00318(11) -0.00418(11)
Gd2 0.01744(15) 0.01422(14) 0.01338(14) -0.00561(11) 0.00327(10) -0.00233(11)
Cu1 0.0171(4) 0.0145(3) 0.0198(4) -0.0043(3) 0.0017(3) -0.0053(3)
Cu2 0.0140(3) 0.0128(3) 0.0173(3) -0.0062(3) 0.0029(3) -0.0049(3)
N1 0.018(2) 0.014(2) 0.021(3) -0.005(2) 0.002(2) -0.002(2)
N2 0.025(3) 0.015(2) 0.021(3) -0.001(2) -0.003(2) -0.008(2)
N3 0.028(3) 0.026(3) 0.038(3) -0.015(3) 0.017(2) -0.015(2)
N4 0.018(3) 0.023(3) 0.021(3) -0.010(2) 0.003(2) -0.007(2)
O1 0.018(2) 0.012(2) 0.026(2) -0.0053(17) -0.0010(17) -0.0036(17)
O2 0.019(3) 0.044(3) 0.076(4) 0.001(3) -0.011(3) -0.012(2)
O3 0.017(2) 0.015(2) 0.036(3) 0.0002(19) -0.0045(18) -0.0060(17)
O5 0.027(2) 0.023(2) 0.030(2) -0.012(2) 0.0100(19) -0.012(2)
O6 0.028(2) 0.029(3) 0.033(3) -0.018(2) 0.015(2) -0.016(2)
O7 0.053(3) 0.033(3) 0.026(3) -0.008(2) -0.001(2) -0.007(3)
O8 0.029(2) 0.024(2) 0.022(2) -0.0063(19) 0.0040(19) -0.010(2)
O9 0.029(2) 0.025(2) 0.031(2) -0.012(2) -0.0002(19) -0.011(2)
O10 0.015(2) 0.022(2) 0.031(2) -0.0149(19) 0.0044(17) -0.0077(18)
O11 0.036(3) 0.028(3) 0.041(3) 0.000(2) -0.006(2) -0.007(2)
O12 0.016(2) 0.016(2) 0.023(2) -0.0098(17) 0.0054(16) -0.0074(17)
O13 0.041(3) 0.038(3) 0.036(3) -0.006(2) -0.003(2) -0.003(3)
O14 0.025(2) 0.020(2) 0.019(2) -0.0062(18) 0.0041(18) 0.0054(19)
O15 0.034(3) 0.020(2) 0.018(2) -0.0025(18) 0.0103(19) 0.002(2)
O16 0.033(3) 0.026(3) 0.039(3) -0.005(2) -0.003(2) -0.013(2)
O17 0.038(3) 0.050(3) 0.025(2) -0.020(2) 0.011(2) -0.027(3)
O18 0.024(2) 0.032(3) 0.059(3) -0.026(3) 0.011(2) -0.008(2)
O19 0.016(2) 0.021(2) 0.019(2) -0.0086(17) 0.0011(16) -0.0059(17)
O20 0.025(2) 0.018(2) 0.016(2) -0.0056(17) 0.0051(17) -0.0005(18)
O21 0.025(2) 0.016(2) 0.017(2) -0.0065(17) 0.0035(17) -0.0022(18)
C1 0.024(3) 0.017(3) 0.027(3) -0.004(3) -0.002(3) -0.009(3)
C2 0.020(3) 0.023(3) 0.035(4) -0.003(3) 0.004(3) -0.011(3)
C3 0.023(4) 0.025(4) 0.058(5) 0.002(3) -0.008(3) -0.012(3)
C4 0.028(4) 0.028(4) 0.041(4) 0.001(3) 0.017(3) -0.005(3)
C5 0.021(3) 0.023(3) 0.027(3) -0.005(3) -0.002(2) -0.012(3)
C6 0.020(3) 0.024(3) 0.025(3) -0.001(3) 0.002(2) -0.014(3)
C7 0.024(4) 0.075(6) 0.029(4) -0.018(4) 0.009(3) -0.020(4)
C8 0.032(4) 0.022(4) 0.063(5) 0.006(4) -0.011(4) -0.018(3)
C9 0.019(3) 0.032(4) 0.026(3) -0.010(3) 0.004(3) -0.007(3)
C10 0.031(4) 0.046(5) 0.033(4) -0.016(3) 0.017(3) -0.019(3)
C11 0.020(3) 0.022(3) 0.023(3) -0.001(3) 0.004(2) -0.005(3)
C12 0.050(5) 0.027(4) 0.036(4) 0.006(3) -0.005(4) -0.006(4)
C14 0.020(3) 0.017(3) 0.025(3) -0.009(2) 0.006(2) -0.013(2)
C17 0.024(3) 0.021(3) 0.026(3) -0.011(3) 0.008(3) -0.016(3)
C18 0.017(3) 0.026(3) 0.024(3) -0.012(3) 0.005(2) -0.009(3)
C19 0.025(3) 0.030(4) 0.024(3) -0.011(3) -0.002(3) -0.005(3)
C20 0.021(3) 0.044(4) 0.033(4) -0.022(3) 0.011(3) -0.017(3)
C21 0.026(3) 0.023(3) 0.017(3) -0.016(3) 0.006(2) -0.005(3)
C22 0.044(4) 0.025(4) 0.018(3) -0.007(3) -0.002(3) 0.008(3)
C23 0.028(3) 0.033(4) 0.036(4) -0.024(3) 0.013(3) -0.014(3)
C24 0.046(5) 0.067(6) 0.043(4) -0.030(4) 0.015(4) -0.037(5)
C25 0.019(3) 0.026(3) 0.030(3) -0.008(3) 0.002(3) -0.008(3)
C26 0.021(4) 0.037(4) 0.088(7) -0.026(5) 0.003(4) -0.010(3)
C27 0.020(3) 0.025(3) 0.015(3) -0.007(2) 0.003(2) -0.005(3)
C28 0.039(4) 0.026(4) 0.017(3) -0.003(3) 0.011(3) 0.000(3)

loop_
_atom_type_symbol
_atom_type_description
_atom_type_scat_dispersion_real
_atom_type_scat_dispersion_imag
_atom_type_scat_source
C C 0.0033 0.0016 'International Tables Vol C Tables 4.2.6.8 and 6.1.1.4'
H H 0.0000 0.0000 'International Tables Vol C Tables 4.2.6.8 and 6.1.1.4'
N N 0.0061 0.0033 'International Tables Vol C Tables 4.2.6.8 and 6.1.1.4'
O O 0.0106 0.0060 'International Tables Vol C Tables 4.2.6.8 and 6.1.1.4'
Cu Cu 0.3201 1.2651 'International Tables Vol C Tables 4.2.6.8 and 6.1.1.4'
Gd Gd -0.1653 3.9035 'International Tables Vol C Tables 4.2.6.8 and 6.1.1.4'

loop_
_geom_angle_atom_site_label_1
_geom_angle_atom_site_label_2
_geom_angle_atom_site_label_3
_geom_angle
_geom_angle_site_symmetry_1
_geom_angle_site_symmetry_3
_geom_angle_publ_flag
O12 Gd1 O10 68.24(14) . . ?
O12 Gd1 O1 115.62(14) . . ?
O10 Gd1 O1 84.08(14) . . ?
O12 Gd1 O3 81.49(15) . . ?
O10 Gd1 O3 121.43(16) . . ?
O1 Gd1 O3 65.23(14) . . ?
O12 Gd1 O8 85.60(15) . . ?
O10 Gd1 O8 80.64(15) . . ?
O1 Gd1 O8 146.78(15) . . ?
O3 Gd1 O8 146.93(15) . . ?
O12 Gd1 O5 156.41(14) . . ?
O10 Gd1 O5 131.88(14) . . ?
O1 Gd1 O5 82.25(15) . . ?
O3 Gd1 O5 93.54(15) . . ?
O8 Gd1 O5 86.30(15) . . ?
O12 Gd1 O9 79.95(15) . . ?
O10 Gd1 O9 139.85(15) . . ?
O1 Gd1 O9 133.20(14) . . ?
O3 Gd1 O9 74.96(15) . . ?
O8 Gd1 O9 72.87(15) . . ?
O5 Gd1 O9 76.50(15) . . ?
O12 Gd1 O6 144.34(14) . . ?
O10 Gd1 O6 80.39(14) . . ?
O1 Gd1 O6 75.90(15) . . ?
O3 Gd1 O6 131.19(15) . . ?
O8 Gd1 O6 72.58(15) . . ?
O5 Gd1 O6 51.54(14) . . ?
O9 Gd1 O6 118.03(15) . . ?
O12 Gd1 C9 163.74(17) . . ?
O10 Gd1 C9 106.22(17) . . ?
O1 Gd1 C9 77.91(17) . . ?
O3 Gd1 C9 113.54(18) . . ?
O8 Gd1 C9 78.33(17) . . ?
O5 Gd1 C9 25.69(17) . . ?
O9 Gd1 C9 97.46(17) . . ?
O6 Gd1 C9 25.85(16) . . ?
O12 Gd1 Cu2 34.47(10) . . ?
O10 Gd1 Cu2 35.11(10) . . ?
O1 Gd1 Cu2 107.92(10) . . ?
O3 Gd1 Cu2 108.50(11) . . ?
O8 Gd1 Cu2 74.50(11) . . ?
O5 Gd1 Cu2 157.91(10) . . ?
O9 Gd1 Cu2 107.23(11) . . ?
O6 Gd1 Cu2 110.79(10) . . ?
C9 Gd1 Cu2 135.42(14) . . ?
O12 Gd1 Cu1 106.20(10) . . ?
O10 Gd1 Cu1 110.70(11) . . ?
O1 Gd1 Cu1 33.58(10) . . ?
O3 Gd1 Cu1 33.32(10) . . ?
O8 Gd1 Cu1 165.85(11) . . ?
O5 Gd1 Cu1 79.80(11) . . ?
O9 Gd1 Cu1 101.04(11) . . ?
O6 Gd1 Cu1 100.31(11) . . ?
C9 Gd1 Cu1 90.06(14) . . ?
Cu2 Gd1 Cu1 119.647(19) . . ?
O19 Gd2 O20 77.66(14) . . ?
O19 Gd2 O21 75.44(14) . . ?
O20 Gd2 O21 137.78(14) . . ?
O19 Gd2 O14 148.09(14) . . ?
O20 Gd2 O14 79.70(14) . . ?
O21 Gd2 O14 135.41(14) . . ?
O19 Gd2 O16 79.96(16) . . ?
O20 Gd2 O16 130.27(16) . . ?
O21 Gd2 O16 75.57(16) . . ?
O14 Gd2 O16 98.26(17) . . ?
O19 Gd2 O15 150.67(15) . . ?
O20 Gd2 O15 130.68(14) . . ?
O21 Gd2 O15 83.77(14) . . ?
O14 Gd2 O15 52.60(14) . . ?
O16 Gd2 O15 74.93(16) . . ?
O19 Gd2 O17 79.44(15) . . ?
O20 Gd2 O17 79.88(16) . . ?
O21 Gd2 O17 125.34(15) . . ?
O14 Gd2 O17 74.66(16) . . ?
O16 Gd2 O17 52.54(16) . . ?
O15 Gd2 O17 96.65(17) . . ?
O19 Gd2 O18 124.73(15) . . ?
O20 Gd2 O18 88.15(17) . . ?
O21 Gd2 O18 81.26(16) . . ?
O14 Gd2 O18 76.33(16) . . ?
O16 Gd2 O18 140.22(17) . . ?
O15 Gd2 O18 70.73(17) . . ?
O17 Gd2 O18 150.13(16) . . ?
O19 Gd2 O19 73.64(15) . 2_676 ?
O20 Gd2 O19 70.45(14) . 2_676 ?
O21 Gd2 O19 71.09(14) . 2_676 ?
O14 Gd2 O19 118.88(14) . 2_676 ?
O16 Gd2 O19 141.54(15) . 2_676 ?
O15 Gd2 O19 118.92(15) . 2_676 ?
O17 Gd2 O19 143.31(16) . 2_676 ?
O18 Gd2 O19 51.40(14) . 2_676 ?
O19 Gd2 C21 164.06(16) . . ?
O20 Gd2 C21 105.37(16) . . ?
O21 Gd2 C21 109.44(16) . . ?
O14 Gd2 C21 26.47(16) . . ?
O16 Gd2 C21 86.53(18) . . ?
O15 Gd2 C21 26.13(16) . . ?
O17 Gd2 C21 85.65(17) . . ?
O18 Gd2 C21 71.20(17) . . ?
O19 Gd2 C21 122.25(16) 2_676 . ?
O19 Gd2 C23 78.00(17) . . ?
O20 Gd2 C23 105.07(19) . . ?
O21 Gd2 C23 100.43(18) . . ?
O14 Gd2 C23 86.58(17) . . ?
O16 Gd2 C23 26.28(18) . . ?
O15 Gd2 C23 85.84(19) . . ?
O17 Gd2 C23 26.27(18) . . ?
O18 Gd2 C23 156.27(18) . . ?
O19 Gd2 C23 151.60(16) 2_676 . ?
C21 Gd2 C23 86.14(18) . . ?
O19 Gd2 C25 99.51(16) . . ?
O20 Gd2 C25 78.10(17) . . ?
O21 Gd2 C25 75.01(17) . . ?
O14 Gd2 C25 97.48(17) . . ?
O16 Gd2 C25 149.68(18) . . ?
O15 Gd2 C25 94.72(18) . . ?
O17 Gd2 C25 157.64(18) . . ?
O18 Gd2 C25 25.42(17) . . ?
O19 Gd2 C25 25.98(15) 2_676 . ?
C21 Gd2 C25 96.42(18) . . ?
C23 Gd2 C25 175.29(19) . . ?
O3 Cu1 O1 83.81(18) . . ?
O3 Cu1 N2 86.47(19) . . ?
O1 Cu1 N2 170.1(2) . . ?
O3 Cu1 N1 169.77(19) . . ?
O1 Cu1 N1 85.99(19) . . ?
N2 Cu1 N1 103.8(2) . . ?
O3 Cu1 Gd1 43.22(13) . . ?
O1 Cu1 Gd1 42.94(12) . . ?
N2 Cu1 Gd1 128.11(15) . . ?
N1 Cu1 Gd1 126.72(14) . . ?
O12 Cu2 O10 85.36(17) . . ?
O12 Cu2 N3 169.8(2) . . ?
O10 Cu2 N3 86.0(2) . . ?
O12 Cu2 N4 85.74(19) . . ?
O10 Cu2 N4 165.45(19) . . ?
N3 Cu2 N4 101.6(2) . . ?
O12 Cu2 O14 102.20(16) . . ?
O10 Cu2 O14 104.28(17) . . ?
N3 Cu2 O14 85.1(2) . . ?
N4 Cu2 O14 88.85(18) . . ?
O12 Cu2 Gd1 43.00(12) . . ?
O10 Cu2 Gd1 44.17(12) . . ?
N3 Cu2 Gd1 127.22(16) . . ?
N4 Cu2 Gd1 123.83(14) . . ?
O14 Cu2 Gd1 117.99(10) . . ?
C2 N1 Cu1 107.7(4) . . ?
C2 N1 H11 110.2 . . ?
Cu1 N1 H11 110.2 . . ?
C2 N1 H12 110.2 . . ?
Cu1 N1 H12 110.2 . . ?
H11 N1 H12 108.5 . . ?
C6 N2 Cu1 106.3(4) . . ?
C6 N2 H21 110.5 . . ?
Cu1 N2 H21 110.5 . . ?
C6 N2 H22 110.5 . . ?
Cu1 N2 H22 110.5 . . ?
H21 N2 H22 108.7 . . ?
C14 N3 Cu2 110.0(4) . . ?
C14 N3 H31 109.7 . . ?
Cu2 N3 H31 109.7 . . ?
C14 N3 H32 109.7 . . ?
Cu2 N3 H32 109.7 . . ?
H31 N3 H32 108.2 . . ?
C18 N4 Cu2 107.5(4) . . ?
C18 N4 H41 110.2 . . ?
Cu2 N4 H41 110.2 . . ?
C18 N4 H42 110.2 . . ?
Cu2 N4 H42 110.2 . . ?
H41 N4 H42 108.5 . . ?
C1 O1 Cu1 111.7(3) . . ?
C1 O1 Gd1 144.0(4) . . ?
Cu1 O1 Gd1 103.48(17) . . ?
C3 O2 H2 109.5 . . ?
C5 O3 Cu1 112.8(4) . . ?
C5 O3 Gd1 140.1(4) . . ?
Cu1 O3 Gd1 103.47(18) . . ?
C9 O5 Gd1 97.2(4) . . ?
C9 O6 Gd1 89.9(4) . . ?
C11 O8 Gd1 140.3(4) . . ?
C13A O10 C13 49.0(7) . . ?
C13A O10 Cu2 112.7(6) . . ?
C13 O10 Cu2 106.3(5) . . ?
C13A O10 Gd1 146.4(6) . . ?
C13 O10 Gd1 125.3(5) . . ?
Cu2 O10 Gd1 100.71(17) . . ?
C15A O11 C15 56.9(7) . . ?
C17 O12 Cu2 112.1(3) . . ?
C17 O12 Gd1 142.9(3) . . ?
Cu2 O12 Gd1 102.53(17) . . ?
C19 O13 H13 109.5 . . ?
C21 O14 Cu2 126.7(4) . . ?
C21 O14 Gd2 93.8(3) . . ?
Cu2 O14 Gd2 138.86(19) . . ?
C21 O15 Gd2 93.5(4) . . ?
C23 O16 Gd2 94.1(4) . . ?
C23 O17 Gd2 93.4(4) . . ?
C25 O18 Gd2 95.6(4) . . ?
C25 O19 Gd2 160.1(4) 2_676 . ?
C25 O19 Gd2 92.7(4) 2_676 2_676 ?
Gd2 O19 Gd2 106.36(15) . 2_676 ?
C27 O20 Gd2 136.5(4) 2_676 . ?
C27 O21 Gd2 135.9(4) . . ?
O1 C1 C2 109.8(5) . . ?
O1 C1 H1C 109.7 . . ?
C2 C1 H1C 109.7 . . ?
O1 C1 H1D 109.7 . . ?
C2 C1 H1D 109.7 . . ?
H1C C1 H1D 108.2 . . ?
N1 C2 C4 108.9(6) . . ?
N1 C2 C1 105.3(5) . . ?
C4 C2 C1 111.0(6) . . ?
N1 C2 C3 110.5(5) . . ?
C4 C2 C3 110.4(6) . . ?
C1 C2 C3 110.6(6) . . ?
O2 C3 C2 111.7(6) . . ?
O2 C3 H3C 109.3 . . ?
C2 C3 H3C 109.3 . . ?
O2 C3 H3D 109.3 . . ?
C2 C3 H3D 109.3 . . ?
H3C C3 H3D 107.9 . . ?
C2 C4 H4C 109.5 . . ?
C2 C4 H4D 109.5 . . ?
H4C C4 H4D 109.5 . . ?
C2 C4 H4E 109.5 . . ?
H4C C4 H4E 109.5 . . ?
H4D C4 H4E 109.5 . . ?
O3 C5 C6 110.8(5) . . ?
O3 C5 H5A 109.5 . . ?
C6 C5 H5A 109.5 . . ?
O3 C5 H5B 109.5 . . ?
C6 C5 H5B 109.5 . . ?
H5A C5 H5B 108.1 . . ?
N2 C6 C7 107.8(5) . . ?
N2 C6 C8 110.5(5) . . ?
C7 C6 C8 112.3(6) . . ?
N2 C6 C5 104.8(5) . . ?
C7 C6 C5 110.7(6) . . ?
C8 C6 C5 110.3(5) . . ?
O4B C7 C6 116.8(16) . . ?
O4B C7 O4 115.6(16) . . ?
C6 C7 O4 106.0(7) . . ?
O4A C8 C6 113.6(9) . . ?
O6 C9 O5 121.3(6) . . ?
O6 C9 C10 119.5(6) . . ?
O5 C9 C10 119.2(6) . . ?
O6 C9 Gd1 64.2(3) . . ?
O5 C9 Gd1 57.1(3) . . ?
C10 C9 Gd1 176.3(5) . . ?
C9 C10 H10A 109.5 . . ?
C9 C10 H10B 109.5 . . ?
H10A C10 H10B 109.5 . . ?
C9 C10 H10C 109.5 . . ?
H10A C10 H10C 109.5 . . ?
H10B C10 H10C 109.5 . . ?
O8 C11 O7 124.4(6) . . ?
O8 C11 C12 118.1(6) . . ?
O7 C11 C12 117.5(6) . . ?
C11 C12 H12A 109.5 . . ?
C11 C12 H12B 109.5 . . ?
H12A C12 H12B 109.5 . . ?
C11 C12 H12C 109.5 . . ?
H12A C12 H12C 109.5 . . ?
H12B C12 H12C 109.5 . . ?
C13 C13A O10 69.0(9) . . ?
C13 C13A C14 63.5(8) . . ?
O10 C13A C14 106.9(8) . . ?
C13 C13A C16 113.7(11) . . ?
O10 C13A C16 139.1(10) . . ?
C14 C13A C16 51.8(6) . . ?
C13A C13 O10 62.1(8) . . ?
C13A C13 C14 71.4(9) . . ?
O10 C13 C14 107.6(7) . . ?
C13A C13 C15A 128.0(12) . . ?
O10 C13 C15A 145.4(10) . . ?
C14 C13 C15A 59.0(7) . . ?
C16 C14 N3 104.1(6) . . ?
C16 C14 C13 114.8(8) . . ?
N3 C14 C13 107.3(6) . . ?
C16 C14 C15A 151.3(8) . . ?
N3 C14 C15A 103.6(7) . . ?
C13 C14 C15A 63.0(7) . . ?
C16 C14 C16A 44.8(8) . . ?
N3 C14 C16A 116.1(8) . . ?
C13 C14 C16A 135.2(9) . . ?
C15A C14 C16A 114.3(9) . . ?
C16 C14 C15 110.0(7) . . ?
N3 C14 C15 109.4(6) . . ?
C13 C14 C15 110.9(7) . . ?
C15A C14 C15 52.8(7) . . ?
C16A C14 C15 65.3(8) . . ?
C16 C14 C13A 71.1(7) . . ?
N3 C14 C13A 108.6(6) . . ?
C13 C14 C13A 45.1(6) . . ?
C15A C14 C13A 106.6(8) . . ?
C16A C14 C13A 107.1(9) . . ?
C15 C14 C13A 140.2(7) . . ?
C15 C15A O11 62.3(8) . . ?
C15 C15A C14 65.4(8) . . ?
O11 C15A C14 111.1(10) . . ?
C15 C15A C13 117.9(11) . . ?
O11 C15A C13 161.6(11) . . ?
C14 C15A C13 58.1(7) . . ?
C15A C15 O11 60.8(8) . . ?
C15A C15 C14 61.8(8) . . ?
O11 C15 C14 107.4(8) . . ?
C15A C15 C16A 114.5(11) . . ?
O11 C15 C16A 156.9(10) . . ?
C14 C15 C16A 56.5(7) . . ?
C16A C16 C14 69.7(11) . . ?
C16A C16 C13A 115.5(13) . . ?
C14 C16 C13A 57.1(6) . . ?
C16 C16A C14 65.5(11) . . ?
C16 C16A C15 123.6(15) . . ?
C14 C16A C15 58.2(7) . . ?
O12 C17 C18 110.2(5) . . ?
O12 C17 H17A 109.6 . . ?
C18 C17 H17A 109.6 . . ?
O12 C17 H17B 109.6 . . ?
C18 C17 H17B 109.6 . . ?
H17A C17 H17B 108.1 . . ?
N4 C18 C19 108.3(5) . . ?
N4 C18 C20 111.3(5) . . ?
C19 C18 C20 110.9(5) . . ?
N4 C18 C17 106.6(5) . . ?
C19 C18 C17 109.4(5) . . ?
C20 C18 C17 110.2(5) . . ?
O13 C19 C18 112.5(5) . . ?
O13 C19 H19A 109.1 . . ?
C18 C19 H19A 109.1 . . ?
O13 C19 H19B 109.1 . . ?
C18 C19 H19B 109.1 . . ?
H19A C19 H19B 107.8 . . ?
C18 C20 H20A 109.5 . . ?
C18 C20 H20B 109.5 . . ?
H20A C20 H20B 109.5 . . ?
C18 C20 H20C 109.5 . . ?
H20A C20 H20C 109.5 . . ?
H20B C20 H20C 109.5 . . ?
O15 C21 O14 120.1(5) . . ?
O15 C21 C22 120.2(6) . . ?
O14 C21 C22 119.6(5) . . ?
O15 C21 Gd2 60.4(3) . . ?
O14 C21 Gd2 59.7(3) . . ?
C22 C21 Gd2 177.8(5) . . ?
C21 C22 H22A 109.5 . . ?
C21 C22 H22B 109.5 . . ?
H22A C22 H22B 109.5 . . ?
C21 C22 H22C 109.5 . . ?
H22A C22 H22C 109.5 . . ?
H22B C22 H22C 109.5 . . ?
O17 C23 O16 119.9(6) . . ?
O17 C23 C24 121.1(7) . . ?
O16 C23 C24 119.0(7) . . ?
O17 C23 Gd2 60.3(3) . . ?
O16 C23 Gd2 59.6(3) . . ?
C24 C23 Gd2 176.2(5) . . ?
C23 C24 H24A 109.5 . . ?
C23 C24 H24B 109.5 . . ?
H24A C24 H24B 109.5 . . ?
C23 C24 H24C 109.5 . . ?
H24A C24 H24C 109.5 . . ?
H24B C24 H24C 109.5 . . ?
O18 C25 O19 120.3(6) . 2_676 ?
O18 C25 C26 121.3(6) . . ?
O19 C25 C26 118.4(6) 2_676 . ?
O18 C25 Gd2 59.0(3) . . ?
O19 C25 Gd2 61.3(3) 2_676 . ?
C26 C25 Gd2 179.7(5) . . ?
C25 C26 H26A 109.5 . . ?
C25 C26 H26B 109.5 . . ?
H26A C26 H26B 109.5 . . ?
C25 C26 H26C 109.5 . . ?
H26A C26 H26C 109.5 . . ?
H26B C26 H26C 109.5 . . ?
O20 C27 O21 125.9(6) 2_676 . ?
O20 C27 C28 118.2(5) 2_676 . ?
O21 C27 C28 115.9(6) . . ?
C27 C28 H28A 109.5 . . ?
C27 C28 H28B 109.5 . . ?
H28A C28 H28B 109.5 . . ?
C27 C28 H28C 109.5 . . ?
H28A C28 H28C 109.5 . . ?
H28B C28 H28C 109.5 . . ?

loop_
_geom_bond_atom_site_label_1
_geom_bond_atom_site_label_2
_geom_bond_distance
_geom_bond_site_symmetry_2
_geom_bond_publ_flag
Gd1 O12 2.303(4) . ?
Gd1 O10 2.337(4) . ?
Gd1 O1 2.343(4) . ?
Gd1 O3 2.355(4) . ?
Gd1 O8 2.406(4) . ?
Gd1 O5 2.451(4) . ?
Gd1 O9 2.464(4) . ?
Gd1 O6 2.607(4) . ?
Gd1 C9 2.895(6) . ?
Gd1 Cu2 3.2956(7) . ?
Gd1 Cu1 3.3448(8) . ?
Gd2 O19 2.334(4) . ?
Gd2 O20 2.375(4) . ?
Gd2 O21 2.389(4) . ?
Gd2 O14 2.454(4) . ?
Gd2 O16 2.460(5) . ?
Gd2 O15 2.470(4) . ?
Gd2 O17 2.476(5) . ?
Gd2 O18 2.493(5) . ?
Gd2 O19 2.543(4) 2_676 ?
Gd2 C21 2.835(6) . ?
Gd2 C23 2.845(7) . ?
Gd2 C25 2.895(6) . ?
Cu1 O3 1.889(4) . ?
Cu1 O1 1.902(4) . ?
Cu1 N2 1.985(5) . ?
Cu1 N1 1.986(5) . ?
Cu2 O12 1.911(4) . ?
Cu2 O10 1.929(4) . ?
Cu2 N3 1.976(5) . ?
Cu2 N4 2.019(5) . ?
Cu2 O14 2.402(4) . ?
N1 C2 1.481(8) . ?
N1 H11 0.9200 . ?
N1 H12 0.9200 . ?
N2 C6 1.498(8) . ?
N2 H21 0.9200 . ?
N2 H22 0.9200 . ?
N3 C14 1.496(8) . ?
N3 H31 0.9200 . ?
N3 H32 0.9200 . ?
N4 C18 1.494(8) . ?
N4 H41 0.9200 . ?
N4 H42 0.9200 . ?
O1 C1 1.413(7) . ?
O2 C3 1.424(9) . ?
O2 H2 0.8400 . ?
O3 C5 1.401(7) . ?
O4 C7 1.534(13) . ?
O4A C8 1.395(18) . ?
O4B C7 1.31(3) . ?
O5 C9 1.265(8) . ?
O6 C9 1.262(8) . ?
O7 C11 1.254(8) . ?
O8 C11 1.247(8) . ?
O10 C13A 1.399(13) . ?
O10 C13 1.478(12) . ?
O11 C15A 1.432(15) . ?
O11 C15 1.452(12) . ?
O12 C17 1.405(7) . ?
O13 C19 1.407(8) . ?
O13 H13 0.8400 . ?
O14 C21 1.267(8) . ?
O15 C21 1.251(7) . ?
O16 C23 1.263(8) . ?
O17 C23 1.261(8) . ?
O18 C25 1.249(8) . ?
O19 C25 1.270(7) 2_676 ?
O19 Gd2 2.543(4) 2_676 ?
O20 C27 1.257(7) 2_676 ?
O21 C27 1.266(7) . ?
C1 C2 1.533(9) . ?
C1 H1C 0.9900 . ?
C1 H1D 0.9900 . ?
C2 C4 1.523(10) . ?
C2 C3 1.534(9) . ?
C3 H3C 0.9900 . ?
C3 H3D 0.9900 . ?
C4 H4C 0.9800 . ?
C4 H4D 0.9800 . ?
C4 H4E 0.9800 . ?
C5 C6 1.546(9) . ?
C5 H5A 0.9900 . ?
C5 H5B 0.9900 . ?
C6 C7 1.531(10) . ?
C6 C8 1.537(9) . ?
C9 C10 1.512(9) . ?
C10 H10A 0.9800 . ?
C10 H10B 0.9800 . ?
C10 H10C 0.9800 . ?
C11 C12 1.512(9) . ?
C12 H12A 0.9800 . ?
C12 H12B 0.9800 . ?
C12 H12C 0.9800 . ?
C13A C13 1.194(17) . ?
C13A C14 1.597(14) . ?
C13A C16 1.800(18) . ?
C13 C14 1.508(12) . ?
C13 C15A 1.583(18) . ?
C14 C16 1.494(14) . ?
C14 C15A 1.523(15) . ?
C14 C16A 1.540(18) . ?
C14 C15 1.570(13) . ?
C15A C15 1.375(18) . ?
C15 C16A 1.68(2) . ?
C16 C16A 1.16(2) . ?
C17 C18 1.529(9) . ?
C17 H17A 0.9900 . ?
C17 H17B 0.9900 . ?
C18 C19 1.521(9) . ?
C18 C20 1.527(8) . ?
C19 H19A 0.9900 . ?
C19 H19B 0.9900 . ?
C20 H20A 0.9800 . ?
C20 H20B 0.9800 . ?
C20 H20C 0.9800 . ?
C21 C22 1.501(9) . ?
C22 H22A 0.9800 . ?
C22 H22B 0.9800 . ?
C22 H22C 0.9800 . ?
C23 C24 1.494(10) . ?
C24 H24A 0.9800 . ?
C24 H24B 0.9800 . ?
C24 H24C 0.9800 . ?
C25 O19 1.270(7) 2_676 ?
C25 C26 1.497(10) . ?
C26 H26A 0.9800 . ?
C26 H26B 0.9800 . ?
C26 H26C 0.9800 . ?
C27 O20 1.257(7) 2_676 ?
C27 C28 1.515(8) . ?
C28 H28A 0.9800 . ?
C28 H28B 0.9800 . ?
C28 H28C 0.9800 . ?
